data_4024582
loop_
_publ_author_name
'Nugzar Ghavtadze'
'Roland Fr\"ohlich'
'Ernst-Ulrich W\"urthwein'

_publ_section_title
;
Acid-Mediated Electrocyclic Domino Transformations of 5,5-Disubstituted
1-Amino-1-azapenta-1,4-dien-3-ones into Dihydrospiroindenepyrazole and
Dihydroindenodiazepine Derivatives
;
_journal_name_full 'Journal of Organic Chemistry'
_journal_page_first 4584
_journal_page_last 4591
_journal_paper_doi 10.1021/jo900270e
_journal_volume 74
_journal_year 2009
_chemical_formula_sum 'C19 H15 F3 N2'
_chemical_formula_weight 328.33
_chemical_name_systematic
; 
 ? 
;
_space_group_IT_number 2
_symmetry_cell_setting triclinic
_symmetry_space_group_name_Hall '-P 1'
_symmetry_space_group_name_H-M 'P -1'
_atom_sites_solution_hydrogens geom
_atom_sites_solution_primary direct
_atom_sites_solution_secondary difmap
_audit_creation_method SHELXL-97
_cell_angle_alpha 102.061(2)
_cell_angle_beta 94.523(2)
_cell_angle_gamma 101.547(4)
_cell_formula_units_Z 4
_cell_length_a 10.2968(5)
_cell_length_b 11.3686(5)
_cell_length_c 14.3731(8)
_cell_measurement_reflns_used 5199
_cell_measurement_temperature 223(2)
_cell_measurement_theta_max 68.25
_cell_measurement_theta_min 0.88
_cell_volume 1599.24(14)
_computing_cell_refinement 'Collect (Nonius B.V., 1998)'
_computing_data_collection 'Collect (Nonius B.V., 1998)'
_computing_data_reduction 'Denzo-SMN (Otwinowski & Minor, 1997)'
_computing_molecular_graphics 'SCHAKAL (Keller, 1997)'
_computing_publication_material 'SHELXL-97 (Sheldrick, 1997)'
_computing_structure_refinement 'SHELXL-97 (Sheldrick, 1997)'
_computing_structure_solution 'SHELXS-97 (Sheldrick, 1990)'
_diffrn_ambient_temperature 223(2)
_diffrn_measured_fraction_theta_full 0.960
_diffrn_measured_fraction_theta_max 0.960
_diffrn_measurement_device_type 'Nonius KappaCCD APEXII'
_diffrn_measurement_method '\w and \f scans'
_diffrn_radiation_monochromator graphite
_diffrn_radiation_source 'fine-focus sealed tube'
_diffrn_radiation_type CuK\a
_diffrn_radiation_wavelength 1.54178
_diffrn_reflns_av_R_equivalents 0.068
_diffrn_reflns_av_sigmaI/netI 0.0349
_diffrn_reflns_limit_h_max 12
_diffrn_reflns_limit_h_min -11
_diffrn_reflns_limit_k_max 13
_diffrn_reflns_limit_k_min -13
_diffrn_reflns_limit_l_max 17
_diffrn_reflns_limit_l_min -17
_diffrn_reflns_number 22644
_diffrn_reflns_theta_full 67.97
_diffrn_reflns_theta_max 67.97
_diffrn_reflns_theta_min 4.42
_exptl_absorpt_coefficient_mu 0.890
_exptl_absorpt_correction_T_max 0.9738
_exptl_absorpt_correction_T_min 0.7761
_exptl_absorpt_correction_type multi-scan
_exptl_absorpt_process_details 'Denzo (Otwinowski, Borek, Majewski & Minor, 2003)'
_exptl_crystal_colour light-yellow
_exptl_crystal_density_diffrn 1.364
_exptl_crystal_density_method 'not measured'
_exptl_crystal_description column
_exptl_crystal_F_000 680
_exptl_crystal_size_max 0.30
_exptl_crystal_size_mid 0.10
_exptl_crystal_size_min 0.03
_refine_diff_density_max 0.332
_refine_diff_density_min -0.432
_refine_diff_density_rms 0.057
_refine_ls_extinction_method none
_refine_ls_goodness_of_fit_ref 1.043
_refine_ls_hydrogen_treatment riding
_refine_ls_matrix_type full
_refine_ls_number_parameters 441
_refine_ls_number_reflns 5612
_refine_ls_number_restraints 0
_refine_ls_restrained_S_all 1.043
_refine_ls_R_factor_all 0.0820
_refine_ls_R_factor_gt 0.0666
_refine_ls_shift/su_max 0.000
_refine_ls_shift/su_mean 0.000
_refine_ls_structure_factor_coef Fsqd
_refine_ls_weighting_details 'calc w=1/[\s2^(Fo2^)+(0.0590P)2^+2.5454P] where P=(Fo2^+2Fc2^)/3'
_refine_ls_weighting_scheme calc
_refine_ls_wR_factor_gt 0.1688
_refine_ls_wR_factor_ref 0.1802
_reflns_number_gt 4457
_reflns_number_total 5612
_reflns_threshold_expression >2sigma(I)
_cod_data_source_file jo900270e_si_007.cif
_cod_data_source_block wue4380
_cod_original_sg_symbol_H-M P-1
_cod_database_code 4024582

loop_
_symmetry_equiv_pos_as_xyz
'x, y, z'
'-x, -y, -z'

loop_
_atom_site_label
_atom_site_type_symbol
_atom_site_fract_x
_atom_site_fract_y
_atom_site_fract_z
_atom_site_U_iso_or_equiv
_atom_site_adp_type
_atom_site_occupancy
_atom_site_symmetry_multiplicity
_atom_site_calc_flag
_atom_site_refinement_flags
_atom_site_disorder_assembly
_atom_site_disorder_group
C1A C 0.7336(3) 1.2423(3) 0.2774(2) 0.0494(8) Uani 1 1 d . . .
H1A1 H 0.8160 1.3065 0.2967 0.059 Uiso 1 1 calc R . .
H1A2 H 0.7146 1.2074 0.3330 0.059 Uiso 1 1 calc R . .
N2A N 0.7578(3) 1.1439(3) 0.2000(2) 0.0444(6) Uani 1 1 d . . .
C3A C 0.7695(3) 1.1810(3) 0.1090(2) 0.0493(8) Uani 1 1 d . . .
H3A1 H 0.8013 1.1195 0.0646 0.074 Uiso 1 1 calc R . .
H3A2 H 0.8323 1.2599 0.1198 0.074 Uiso 1 1 calc R . .
H3A3 H 0.6828 1.1881 0.0821 0.074 Uiso 1 1 calc R . .
N4A N 0.6636(3) 1.0306(3) 0.1869(2) 0.0464(7) Uani 1 1 d . . .
H4A H 0.702(4) 0.965(3) 0.194(3) 0.056 Uiso 1 1 d . . .
C5A C 0.5305(3) 1.0075(3) 0.1640(2) 0.0384(7) Uani 1 1 d . . .
C6A C 0.4563(3) 1.0967(3) 0.1676(2) 0.0368(7) Uani 1 1 d . . .
C7A C 0.3178(3) 1.0753(3) 0.1285(2) 0.0401(7) Uani 1 1 d . . .
H7A H 0.2627 0.9977 0.0994 0.048 Uiso 1 1 calc R . .
C8A C 0.2792(3) 1.1850(3) 0.1402(2) 0.0414(7) Uani 1 1 d . . .
C9A C 0.3911(3) 1.2842(3) 0.1882(2) 0.0392(7) Uani 1 1 d . . .
C10A C 0.4050(4) 1.4112(3) 0.2167(2) 0.0483(8) Uani 1 1 d . . .
H10A H 0.3327 1.4478 0.2058 0.058 Uiso 1 1 calc R . .
C11A C 0.5281(4) 1.4824(3) 0.2615(3) 0.0568(9) Uani 1 1 d . . .
H11A H 0.5397 1.5685 0.2806 0.068 Uiso 1 1 calc R . .
C12A C 0.6342(4) 1.4286(3) 0.2787(3) 0.0519(9) Uani 1 1 d . . .
H12A H 0.7169 1.4794 0.3084 0.062 Uiso 1 1 calc R . .
C13A C 0.6220(3) 1.3019(3) 0.2532(2) 0.0426(7) Uani 1 1 d . . .
C14A C 0.4993(3) 1.2294(3) 0.2056(2) 0.0367(7) Uani 1 1 d . . .
C15A C 0.4685(3) 0.8729(3) 0.1302(2) 0.0376(7) Uani 1 1 d . . .
C16A C 0.5266(3) 0.7988(3) 0.0636(2) 0.0452(8) Uani 1 1 d . . .
H16A H 0.6062 0.8334 0.0422 0.054 Uiso 1 1 calc R . .
C17A C 0.4688(4) 0.6752(3) 0.0288(3) 0.0541(9) Uani 1 1 d . . .
H17A H 0.5084 0.6260 -0.0165 0.065 Uiso 1 1 calc R . .
C18A C 0.3530(4) 0.6242(3) 0.0607(3) 0.0570(9) Uani 1 1 d . . .
H18A H 0.3131 0.5402 0.0368 0.068 Uiso 1 1 calc R . .
C19A C 0.2949(4) 0.6959(3) 0.1277(3) 0.0582(10) Uani 1 1 d . . .
H19A H 0.2157 0.6604 0.1493 0.070 Uiso 1 1 calc R . .
C20A C 0.3527(3) 0.8195(3) 0.1630(3) 0.0486(8) Uani 1 1 d . . .
H20A H 0.3137 0.8676 0.2095 0.058 Uiso 1 1 calc R . .
C21A C 0.1461(4) 1.2010(3) 0.1116(3) 0.0534(9) Uani 1 1 d . . .
F22A F 0.1454(3) 1.2860(3) 0.0589(2) 0.0993(10) Uani 1 1 d . . .
F23A F 0.0831(2) 1.2418(2) 0.18625(17) 0.0676(6) Uani 1 1 d . . .
F24A F 0.0650(3) 1.0994(3) 0.0616(3) 0.1249(15) Uani 1 1 d . . .
C1B C -0.1141(3) 0.7904(3) 0.1888(2) 0.0477(8) Uani 1 1 d . . .
H1B1 H -0.0615 0.8281 0.1444 0.057 Uiso 1 1 calc R . .
H1B2 H -0.1922 0.7313 0.1506 0.057 Uiso 1 1 calc R . .
N2B N -0.1609(2) 0.8877(2) 0.25318(19) 0.0426(6) Uani 1 1 d . . .
C3B C -0.2269(4) 0.8456(3) 0.3311(3) 0.0532(9) Uani 1 1 d . . .
H3B1 H -0.1609 0.8302 0.3765 0.080 Uiso 1 1 calc R . .
H3B2 H -0.2937 0.7701 0.3048 0.080 Uiso 1 1 calc R . .
H3B3 H -0.2694 0.9085 0.3636 0.080 Uiso 1 1 calc R . .
N4B N -0.0625(3) 0.9980(2) 0.2892(2) 0.0416(6) Uani 1 1 d . . .
H4B H -0.086(3) 1.065(3) 0.270(3) 0.050 Uiso 1 1 d . . .
C5B C 0.0565(3) 1.0119(3) 0.3410(2) 0.0359(6) Uani 1 1 d . . .
C6B C 0.1153(3) 0.9165(3) 0.3541(2) 0.0366(7) Uani 1 1 d . . .
C7B C 0.2338(3) 0.9298(3) 0.4202(2) 0.0384(7) Uani 1 1 d . . .
H7B H 0.2840 1.0048 0.4590 0.046 Uiso 1 1 calc R . .
C8B C 0.2610(3) 0.8169(3) 0.4175(2) 0.0401(7) Uani 1 1 d . . .
C9B C 0.1607(3) 0.7232(3) 0.3496(2) 0.0402(7) Uani 1 1 d . . .
C10B C 0.1407(3) 0.5949(3) 0.3212(3) 0.0491(8) Uani 1 1 d . . .
H10B H 0.1984 0.5527 0.3477 0.059 Uiso 1 1 calc R . .
C11B C 0.0339(4) 0.5318(3) 0.2531(3) 0.0549(9) Uani 1 1 d . . .
H11B H 0.0172 0.4453 0.2346 0.066 Uiso 1 1 calc R . .
C12B C -0.0501(4) 0.5938(3) 0.2109(3) 0.0531(9) Uani 1 1 d . . .
H12B H -0.1209 0.5483 0.1637 0.064 Uiso 1 1 calc R . .
C13B C -0.0312(3) 0.7210(3) 0.2373(2) 0.0431(7) Uani 1 1 d . . .
C14B C 0.0729(3) 0.7856(3) 0.3102(2) 0.0384(7) Uani 1 1 d . . .
C15B C 0.1193(3) 1.1427(3) 0.3877(2) 0.0364(7) Uani 1 1 d . . .
C16B C 0.0453(4) 1.2170(3) 0.4397(2) 0.0472(8) Uani 1 1 d . . .
H16B H -0.0448 1.1845 0.4444 0.057 Uiso 1 1 calc R . .
C17B C 0.1031(4) 1.3380(3) 0.4843(3) 0.0588(10) Uani 1 1 d . . .
H17B H 0.0527 1.3874 0.5199 0.071 Uiso 1 1 calc R . .
C18B C 0.2358(4) 1.3869(3) 0.4767(3) 0.0575(10) Uani 1 1 d . . .
H18B H 0.2750 1.4696 0.5066 0.069 Uiso 1 1 calc R . .
C19B C 0.3095(4) 1.3141(3) 0.4254(3) 0.0535(9) Uani 1 1 d . . .
H19B H 0.3994 1.3471 0.4206 0.064 Uiso 1 1 calc R . .
C20B C 0.2521(3) 1.1925(3) 0.3807(2) 0.0433(7) Uani 1 1 d . . .
H20B H 0.3031 1.1434 0.3455 0.052 Uiso 1 1 calc R . .
C21B C 0.3803(3) 0.7948(3) 0.4684(3) 0.0498(8) Uani 1 1 d . . .
F22B F 0.3536(2) 0.69500(19) 0.50614(17) 0.0684(6) Uani 1 1 d . . .
F23B F 0.4756(2) 0.7771(3) 0.4129(2) 0.0943(9) Uani 1 1 d . . .
F24B F 0.4391(2) 0.8882(2) 0.54247(18) 0.0702(7) Uani 1 1 d . . .

loop_
_atom_site_aniso_label
_atom_site_aniso_U_11
_atom_site_aniso_U_22
_atom_site_aniso_U_33
_atom_site_aniso_U_23
_atom_site_aniso_U_13
_atom_site_aniso_U_12
C1A 0.0409(18) 0.057(2) 0.0437(18) 0.0041(15) -0.0009(14) 0.0052(15)
N2A 0.0343(13) 0.0488(16) 0.0467(15) 0.0094(12) 0.0005(11) 0.0051(12)
C3A 0.0358(17) 0.060(2) 0.051(2) 0.0098(16) 0.0068(14) 0.0118(15)
N4A 0.0340(14) 0.0437(15) 0.0623(18) 0.0139(13) -0.0005(12) 0.0114(12)
C5A 0.0357(16) 0.0410(17) 0.0401(16) 0.0112(13) 0.0061(13) 0.0098(13)
C6A 0.0326(15) 0.0398(16) 0.0386(16) 0.0080(13) 0.0058(12) 0.0100(12)
C7A 0.0348(16) 0.0410(17) 0.0423(17) 0.0033(13) 0.0057(13) 0.0097(13)
C8A 0.0358(16) 0.0492(18) 0.0397(17) 0.0064(14) 0.0049(13) 0.0150(14)
C9A 0.0411(16) 0.0387(16) 0.0391(16) 0.0080(13) 0.0098(13) 0.0110(13)
C10A 0.055(2) 0.0418(18) 0.052(2) 0.0114(15) 0.0150(16) 0.0160(16)
C11A 0.063(2) 0.0397(19) 0.065(2) 0.0061(17) 0.0153(19) 0.0080(17)
C12A 0.0467(19) 0.0460(19) 0.054(2) 0.0027(16) 0.0087(16) -0.0026(15)
C13A 0.0399(17) 0.0434(18) 0.0406(17) 0.0047(14) 0.0079(13) 0.0045(14)
C14A 0.0345(15) 0.0378(16) 0.0372(16) 0.0078(13) 0.0073(12) 0.0064(12)
C15A 0.0369(16) 0.0382(16) 0.0408(16) 0.0112(13) 0.0056(13) 0.0129(13)
C16A 0.0445(18) 0.0455(18) 0.0522(19) 0.0161(15) 0.0163(15) 0.0165(15)
C17A 0.070(2) 0.0443(19) 0.055(2) 0.0126(16) 0.0197(18) 0.0235(18)
C18A 0.079(3) 0.0351(17) 0.057(2) 0.0096(16) 0.0151(19) 0.0112(17)
C19A 0.064(2) 0.046(2) 0.065(2) 0.0162(18) 0.0236(19) 0.0051(17)
C20A 0.052(2) 0.0426(18) 0.052(2) 0.0078(15) 0.0192(16) 0.0117(15)
C21A 0.050(2) 0.054(2) 0.053(2) -0.0016(17) -0.0027(16) 0.0222(17)
F22A 0.0896(19) 0.148(3) 0.0890(19) 0.0591(19) 0.0062(15) 0.0624(19)
F23A 0.0496(12) 0.0845(16) 0.0761(15) 0.0132(12) 0.0157(11) 0.0347(11)
F24A 0.0582(15) 0.089(2) 0.184(3) -0.059(2) -0.0524(18) 0.0372(14)
C1B 0.0442(18) 0.0493(19) 0.0441(18) 0.0023(15) -0.0008(14) 0.0093(15)
N2B 0.0351(13) 0.0406(14) 0.0481(15) 0.0061(12) 0.0004(11) 0.0052(11)
C3B 0.0479(19) 0.054(2) 0.060(2) 0.0152(17) 0.0152(17) 0.0116(16)
N4B 0.0357(14) 0.0349(14) 0.0517(16) 0.0097(12) -0.0054(12) 0.0063(11)
C5B 0.0323(15) 0.0368(16) 0.0391(16) 0.0084(13) 0.0053(12) 0.0088(12)
C6B 0.0350(15) 0.0364(16) 0.0393(16) 0.0084(13) 0.0066(12) 0.0098(12)
C7B 0.0354(15) 0.0392(16) 0.0417(17) 0.0110(13) 0.0054(13) 0.0089(13)
C8B 0.0370(16) 0.0435(17) 0.0444(17) 0.0143(14) 0.0085(13) 0.0143(13)
C9B 0.0380(16) 0.0376(16) 0.0486(18) 0.0126(14) 0.0126(14) 0.0112(13)
C10B 0.0502(19) 0.0379(17) 0.067(2) 0.0192(16) 0.0201(17) 0.0158(15)
C11B 0.056(2) 0.0334(17) 0.075(3) 0.0079(17) 0.0197(19) 0.0086(16)
C12B 0.0479(19) 0.0410(18) 0.063(2) 0.0008(16) 0.0098(17) 0.0034(15)
C13B 0.0399(17) 0.0401(17) 0.0474(18) 0.0061(14) 0.0086(14) 0.0071(14)
C14B 0.0357(15) 0.0363(16) 0.0444(17) 0.0098(13) 0.0084(13) 0.0086(13)
C15B 0.0388(16) 0.0359(15) 0.0370(16) 0.0117(13) 0.0030(12) 0.0111(13)
C16B 0.054(2) 0.0420(18) 0.0497(19) 0.0122(15) 0.0084(15) 0.0176(15)
C17B 0.086(3) 0.0391(19) 0.054(2) 0.0054(16) 0.011(2) 0.0238(19)
C18B 0.080(3) 0.0356(18) 0.052(2) 0.0113(16) -0.0012(19) 0.0030(18)
C19B 0.057(2) 0.0450(19) 0.054(2) 0.0174(16) -0.0047(17) -0.0022(16)
C20B 0.0437(17) 0.0428(17) 0.0446(18) 0.0145(14) 0.0023(14) 0.0091(14)
C21B 0.0481(19) 0.053(2) 0.055(2) 0.0218(17) 0.0089(16) 0.0182(16)
F22B 0.0793(15) 0.0531(12) 0.0782(15) 0.0318(11) -0.0069(12) 0.0166(11)
F23B 0.0619(15) 0.164(3) 0.0897(18) 0.0530(19) 0.0297(13) 0.0673(17)
F24B 0.0598(13) 0.0629(14) 0.0838(16) 0.0213(12) -0.0201(12) 0.0105(11)

loop_
_atom_type_symbol
_atom_type_description
_atom_type_scat_dispersion_real
_atom_type_scat_dispersion_imag
_atom_type_scat_source
C C 0.0181 0.0091 'International Tables Vol C Tables 4.2.6.8 and 6.1.1.4'
H H 0.0000 0.0000 'International Tables Vol C Tables 4.2.6.8 and 6.1.1.4'
N N 0.0311 0.0180 'International Tables Vol C Tables 4.2.6.8 and 6.1.1.4'
F F 0.0727 0.0534 'International Tables Vol C Tables 4.2.6.8 and 6.1.1.4'

loop_
_geom_angle_atom_site_label_1
_geom_angle_atom_site_label_2
_geom_angle_atom_site_label_3
_geom_angle
_geom_angle_site_symmetry_1
_geom_angle_site_symmetry_3
_geom_angle_publ_flag
N2A C1A C13A 115.8(3) . . ?
N4A N2A C3A 110.8(3) . . ?
N4A N2A C1A 113.4(3) . . ?
C3A N2A C1A 113.1(3) . . ?
C5A N4A N2A 128.4(3) . . ?
N4A C5A C6A 124.8(3) . . ?
N4A C5A C15A 113.0(3) . . ?
C6A C5A C15A 122.2(3) . . ?
C5A C6A C7A 125.5(3) . . ?
C5A C6A C14A 128.7(3) . . ?
C7A C6A C14A 105.7(3) . . ?
C8A C7A C6A 109.6(3) . . ?
C7A C8A C9A 109.3(3) . . ?
C7A C8A C21A 125.9(3) . . ?
C9A C8A C21A 124.8(3) . . ?
C10A C9A C14A 120.7(3) . . ?
C10A C9A C8A 132.4(3) . . ?
C14A C9A C8A 106.9(3) . . ?
C11A C10A C9A 118.3(3) . . ?
C12A C11A C10A 121.0(3) . . ?
C11A C12A C13A 121.9(3) . . ?
C12A C13A C14A 117.7(3) . . ?
C12A C13A C1A 122.2(3) . . ?
C14A C13A C1A 120.2(3) . . ?
C13A C14A C9A 120.5(3) . . ?
C13A C14A C6A 131.0(3) . . ?
C9A C14A C6A 108.5(3) . . ?
C20A C15A C16A 118.8(3) . . ?
C20A C15A C5A 121.5(3) . . ?
C16A C15A C5A 119.7(3) . . ?
C17A C16A C15A 120.8(3) . . ?
C18A C17A C16A 119.7(3) . . ?
C17A C18A C19A 120.4(3) . . ?
C18A C19A C20A 120.2(3) . . ?
C19A C20A C15A 120.2(3) . . ?
F24A C21A F23A 105.6(3) . . ?
F24A C21A F22A 106.3(3) . . ?
F23A C21A F22A 103.2(3) . . ?
F24A C21A C8A 113.7(3) . . ?
F23A C21A C8A 113.3(3) . . ?
F22A C21A C8A 113.8(3) . . ?
N2B C1B C13B 115.5(3) . . ?
N4B N2B C3B 111.0(3) . . ?
N4B N2B C1B 114.3(2) . . ?
C3B N2B C1B 113.5(3) . . ?
C5B N4B N2B 127.7(3) . . ?
N4B C5B C6B 125.1(3) . . ?
N4B C5B C15B 113.1(3) . . ?
C6B C5B C15B 121.7(3) . . ?
C5B C6B C7B 125.0(3) . . ?
C5B C6B C14B 129.2(3) . . ?
C7B C6B C14B 105.8(3) . . ?
C8B C7B C6B 109.4(3) . . ?
C7B C8B C9B 109.4(3) . . ?
C7B C8B C21B 125.1(3) . . ?
C9B C8B C21B 125.3(3) . . ?
C10B C9B C14B 120.6(3) . . ?
C10B C9B C8B 132.8(3) . . ?
C14B C9B C8B 106.6(3) . . ?
C11B C10B C9B 118.2(3) . . ?
C10B C11B C12B 121.4(3) . . ?
C13B C12B C11B 121.4(3) . . ?
C12B C13B C14B 117.8(3) . . ?
C12B C13B C1B 122.4(3) . . ?
C14B C13B C1B 119.8(3) . . ?
C13B C14B C9B 120.6(3) . . ?
C13B C14B C6B 130.6(3) . . ?
C9B C14B C6B 108.8(3) . . ?
C16B C15B C20B 119.1(3) . . ?
C16B C15B C5B 120.0(3) . . ?
C20B C15B C5B 120.9(3) . . ?
C17B C16B C15B 120.4(3) . . ?
C16B C17B C18B 120.0(4) . . ?
C19B C18B C17B 119.9(3) . . ?
C18B C19B C20B 120.4(3) . . ?
C19B C20B C15B 120.2(3) . . ?
F23B C21B F24B 105.5(3) . . ?
F23B C21B F22B 105.8(3) . . ?
F24B C21B F22B 105.0(3) . . ?
F23B C21B C8B 113.5(3) . . ?
F24B C21B C8B 113.3(3) . . ?
F22B C21B C8B 113.0(3) . . ?

loop_
_geom_bond_atom_site_label_1
_geom_bond_atom_site_label_2
_geom_bond_distance
_geom_bond_site_symmetry_2
_geom_bond_publ_flag
C1A N2A 1.480(4) . ?
C1A C13A 1.500(5) . ?
N2A N4A 1.416(4) . ?
N2A C3A 1.463(4) . ?
N4A C5A 1.343(4) . ?
C5A C6A 1.382(4) . ?
C5A C15A 1.494(4) . ?
C6A C7A 1.444(4) . ?
C6A C14A 1.457(4) . ?
C7A C8A 1.364(4) . ?
C8A C9A 1.450(4) . ?
C8A C21A 1.458(5) . ?
C9A C10A 1.392(4) . ?
C9A C14A 1.411(4) . ?
C10A C11A 1.385(5) . ?
C11A C12A 1.385(5) . ?
C12A C13A 1.387(5) . ?
C13A C14A 1.397(4) . ?
C15A C20A 1.390(4) . ?
C15A C16A 1.392(4) . ?
C16A C17A 1.380(5) . ?
C17A C18A 1.374(5) . ?
C18A C19A 1.381(5) . ?
C19A C20A 1.381(5) . ?
C21A F24A 1.311(4) . ?
C21A F23A 1.345(4) . ?
C21A F22A 1.347(5) . ?
C1B N2B 1.473(4) . ?
C1B C13B 1.497(5) . ?
N2B N4B 1.416(3) . ?
N2B C3B 1.470(4) . ?
N4B C5B 1.345(4) . ?
C5B C6B 1.381(4) . ?
C5B C15B 1.487(4) . ?
C6B C7B 1.448(4) . ?
C6B C14B 1.452(4) . ?
C7B C8B 1.361(4) . ?
C8B C9B 1.457(4) . ?
C8B C21B 1.471(5) . ?
C9B C10B 1.398(4) . ?
C9B C14B 1.410(4) . ?
C10B C11B 1.379(5) . ?
C11B C12B 1.397(5) . ?
C12B C13B 1.385(5) . ?
C13B C14B 1.404(4) . ?
C15B C16B 1.392(4) . ?
C15B C20B 1.392(4) . ?
C16B C17B 1.379(5) . ?
C17B C18B 1.391(6) . ?
C18B C19B 1.374(5) . ?
C19B C20B 1.383(5) . ?
C21B F23B 1.332(4) . ?
C21B F24B 1.340(4) . ?
C21B F22B 1.347(4) . ?

loop_
_geom_torsion_atom_site_label_1
_geom_torsion_atom_site_label_2
_geom_torsion_atom_site_label_3
_geom_torsion_atom_site_label_4
_geom_torsion
_geom_torsion_site_symmetry_1
_geom_torsion_site_symmetry_2
_geom_torsion_site_symmetry_3
_geom_torsion_site_symmetry_4
_geom_torsion_publ_flag
C13A C1A N2A N4A -76.8(4) . . . . ?
C13A C1A N2A C3A 50.3(4) . . . . ?
C3A N2A N4A C5A -68.5(4) . . . . ?
C1A N2A N4A C5A 59.8(4) . . . . ?
N2A N4A C5A C6A -13.8(5) . . . . ?
N2A N4A C5A C15A 164.2(3) . . . . ?
N4A C5A C6A C7A 168.9(3) . . . . ?
C15A C5A C6A C7A -8.8(5) . . . . ?
N4A C5A C6A C14A -7.7(5) . . . . ?
C15A C5A C6A C14A 174.6(3) . . . . ?
C5A C6A C7A C8A -176.6(3) . . . . ?
C14A C6A C7A C8A 0.7(4) . . . . ?
C6A C7A C8A C9A -0.2(4) . . . . ?
C6A C7A C8A C21A -178.8(3) . . . . ?
C7A C8A C9A C10A -180.0(3) . . . . ?
C21A C8A C9A C10A -1.4(6) . . . . ?
C7A C8A C9A C14A -0.4(4) . . . . ?
C21A C8A C9A C14A 178.2(3) . . . . ?
C14A C9A C10A C11A 0.7(5) . . . . ?
C8A C9A C10A C11A -179.7(3) . . . . ?
C9A C10A C11A C12A -0.8(5) . . . . ?
C10A C11A C12A C13A -0.9(6) . . . . ?
C11A C12A C13A C14A 2.5(5) . . . . ?
C11A C12A C13A C1A -175.8(3) . . . . ?
N2A C1A C13A C12A -136.4(3) . . . . ?
N2A C1A C13A C14A 45.4(4) . . . . ?
C12A C13A C14A C9A -2.5(5) . . . . ?
C1A C13A C14A C9A 175.8(3) . . . . ?
C12A C13A C14A C6A 178.1(3) . . . . ?
C1A C13A C14A C6A -3.6(5) . . . . ?
C10A C9A C14A C13A 0.9(5) . . . . ?
C8A C9A C14A C13A -178.7(3) . . . . ?
C10A C9A C14A C6A -179.5(3) . . . . ?
C8A C9A C14A C6A 0.8(3) . . . . ?
C5A C6A C14A C13A -4.3(6) . . . . ?
C7A C6A C14A C13A 178.6(3) . . . . ?
C5A C6A C14A C9A 176.2(3) . . . . ?
C7A C6A C14A C9A -0.9(3) . . . . ?
N4A C5A C15A C20A 134.8(3) . . . . ?
C6A C5A C15A C20A -47.2(5) . . . . ?
N4A C5A C15A C16A -45.7(4) . . . . ?
C6A C5A C15A C16A 132.3(3) . . . . ?
C20A C15A C16A C17A 1.7(5) . . . . ?
C5A C15A C16A C17A -177.8(3) . . . . ?
C15A C16A C17A C18A -0.5(5) . . . . ?
C16A C17A C18A C19A -0.4(6) . . . . ?
C17A C18A C19A C20A 0.1(6) . . . . ?
C18A C19A C20A C15A 1.1(6) . . . . ?
C16A C15A C20A C19A -2.0(5) . . . . ?
C5A C15A C20A C19A 177.5(3) . . . . ?
C7A C8A C21A F24A -7.5(6) . . . . ?
C9A C8A C21A F24A 174.1(4) . . . . ?
C7A C8A C21A F23A 113.1(4) . . . . ?
C9A C8A C21A F23A -65.3(5) . . . . ?
C7A C8A C21A F22A -129.3(4) . . . . ?
C9A C8A C21A F22A 52.3(5) . . . . ?
C13B C1B N2B N4B 77.7(4) . . . . ?
C13B C1B N2B C3B -50.9(4) . . . . ?
C3B N2B N4B C5B 71.4(4) . . . . ?
C1B N2B N4B C5B -58.5(4) . . . . ?
N2B N4B C5B C6B 12.4(5) . . . . ?
N2B N4B C5B C15B -165.3(3) . . . . ?
N4B C5B C6B C7B -170.9(3) . . . . ?
C15B C5B C6B C7B 6.6(5) . . . . ?
N4B C5B C6B C14B 6.6(5) . . . . ?
C15B C5B C6B C14B -175.9(3) . . . . ?
C5B C6B C7B C8B 177.6(3) . . . . ?
C14B C6B C7B C8B -0.4(3) . . . . ?
C6B C7B C8B C9B -0.4(4) . . . . ?
C6B C7B C8B C21B 174.2(3) . . . . ?
C7B C8B C9B C10B -178.7(3) . . . . ?
C21B C8B C9B C10B 6.6(6) . . . . ?
C7B C8B C9B C14B 1.0(4) . . . . ?
C21B C8B C9B C14B -173.6(3) . . . . ?
C14B C9B C10B C11B 0.7(5) . . . . ?
C8B C9B C10B C11B -179.6(3) . . . . ?
C9B C10B C11B C12B 2.0(5) . . . . ?
C10B C11B C12B C13B -1.4(6) . . . . ?
C11B C12B C13B C14B -2.0(5) . . . . ?
C11B C12B C13B C1B 175.9(3) . . . . ?
N2B C1B C13B C12B 135.8(3) . . . . ?
N2B C1B C13B C14B -46.3(4) . . . . ?
C12B C13B C14B C9B 4.6(5) . . . . ?
C1B C13B C14B C9B -173.3(3) . . . . ?
C12B C13B C14B C6B -178.6(3) . . . . ?
C1B C13B C14B C6B 3.4(5) . . . . ?
C10B C9B C14B C13B -4.1(5) . . . . ?
C8B C9B C14B C13B 176.1(3) . . . . ?
C10B C9B C14B C6B 178.6(3) . . . . ?
C8B C9B C14B C6B -1.3(3) . . . . ?
C5B C6B C14B C13B 6.1(6) . . . . ?
C7B C6B C14B C13B -176.0(3) . . . . ?
C5B C6B C14B C9B -176.9(3) . . . . ?
C7B C6B C14B C9B 1.0(3) . . . . ?
N4B C5B C15B C16B 48.9(4) . . . . ?
C6B C5B C15B C16B -128.8(3) . . . . ?
N4B C5B C15B C20B -131.3(3) . . . . ?
C6B C5B C15B C20B 51.0(4) . . . . ?
C20B C15B C16B C17B -0.6(5) . . . . ?
C5B C15B C16B C17B 179.2(3) . . . . ?
C15B C16B C17B C18B 0.7(5) . . . . ?
C16B C17B C18B C19B -0.6(6) . . . . ?
C17B C18B C19B C20B 0.4(5) . . . . ?
C18B C19B C20B C15B -0.3(5) . . . . ?
C16B C15B C20B C19B 0.4(5) . . . . ?
C5B C15B C20B C19B -179.4(3) . . . . ?
C7B C8B C21B F23B -99.2(4) . . . . ?
C9B C8B C21B F23B 74.6(4) . . . . ?
C7B C8B C21B F24B 21.0(5) . . . . ?
C9B C8B C21B F24B -165.2(3) . . . . ?
C7B C8B C21B F22B 140.3(3) . . . . ?
C9B C8B C21B F22B -45.9(5) . . . . ?
